data_4301467
loop_
_publ_author_name
'Jason L. Dutton'
'Paul J. Ragogna'

_publ_contact_author_address
;1151 Richmond Street 
London Ontario
N6A 5B7
;
_publ_contact_author_email pragogna@uwo.ca
_publ_contact_author_name 'Paul J. Ragogna'
_publ_section_title
;
Donor-Acceptor Chemistry at Heavy Chalcogen Centers
;
_journal_name_full 'Inorganic Chemistry'
_journal_page_first 1722
_journal_page_last 1730
_journal_paper_doi 10.1021/ic801883e
_journal_volume 48
_journal_year 2009
_chemical_formula_moiety 'C13 H21 N4 Se, C F3 O3 S'
_chemical_formula_sum 'C14 H21 F3 N4 O3 S Se'
_chemical_formula_weight 461.37
_chemical_name_systematic
; 
 ? 
;
_space_group_IT_number 14
_symmetry_cell_setting monoclinic
_symmetry_space_group_name_Hall '-P 2yn'
_symmetry_space_group_name_H-M 'P 1 21/n 1'
_atom_sites_solution_hydrogens geom
_atom_sites_solution_primary direct
_atom_sites_solution_secondary difmap
_audit_creation_method SHELXL-97
_cell_angle_alpha 90.00
_cell_angle_beta 95.31(3)
_cell_angle_gamma 90.00
_cell_formula_units_Z 4
_cell_length_a 7.8047(16)
_cell_length_b 7.4665(15)
_cell_length_c 33.101(7)
_cell_measurement_reflns_used 38867
_cell_measurement_temperature 150(2)
_cell_measurement_theta_max 27.48
_cell_measurement_theta_min 1.00
_cell_volume 1920.6(7)
_computing_cell_refinement 'DENZO-SMN (Otwinowski & Minor, 1997)'
_computing_data_collection 'COLLECT (Nonius, 1997-2001)'
_computing_data_reduction DENZO-SMN
_computing_molecular_graphics 'SHELXTL/PC (Sheldrick, 2001)'
_computing_publication_material SHELXTL/PC
_computing_structure_refinement 'SHELXL-97 (Sheldrick, 1997)'
_computing_structure_solution 'SHELXS-97 (Sheldrick, 1990)'
_diffrn_ambient_temperature 150(2)
_diffrn_measured_fraction_theta_full .957
_diffrn_measured_fraction_theta_max .957
_diffrn_measurement_device_type 'Nonius Kappa-CCD'
_diffrn_measurement_method '\f scans, and \w scans'
_diffrn_radiation_monochromator graphite
_diffrn_radiation_source 'fine-focus sealed tube'
_diffrn_radiation_type MoK\a
_diffrn_radiation_wavelength 0.71073
_diffrn_reflns_av_R_equivalents 0.0524
_diffrn_reflns_av_sigmaI/netI 0.0678
_diffrn_reflns_limit_h_max 10
_diffrn_reflns_limit_h_min -7
_diffrn_reflns_limit_k_max 9
_diffrn_reflns_limit_k_min -9
_diffrn_reflns_limit_l_max 39
_diffrn_reflns_limit_l_min -43
_diffrn_reflns_number 9546
_diffrn_reflns_theta_full 27.56
_diffrn_reflns_theta_max 27.56
_diffrn_reflns_theta_min 2.64
_exptl_absorpt_coefficient_mu 2.113
_exptl_absorpt_correction_T_max 0.9017
_exptl_absorpt_correction_T_min 0.6773
_exptl_absorpt_correction_type multi-scan
_exptl_absorpt_process_details 'DENZO-SMN (Otwinowski & Minor, 1997)'
_exptl_crystal_colour colorless
_exptl_crystal_density_diffrn 1.596
_exptl_crystal_density_method 'not measured'
_exptl_crystal_description plate
_exptl_crystal_F_000 936
_exptl_crystal_size_max 0.20
_exptl_crystal_size_mid 0.08
_exptl_crystal_size_min 0.05
_refine_diff_density_max .492
_refine_diff_density_min -.841
_refine_diff_density_rms .096
_refine_ls_extinction_method none
_refine_ls_goodness_of_fit_ref 1.068
_refine_ls_hydrogen_treatment constr
_refine_ls_matrix_type full
_refine_ls_number_parameters 240
_refine_ls_number_reflns 4236
_refine_ls_number_restraints 0
_refine_ls_restrained_S_all 1.068
_refine_ls_R_factor_all 0.0946
_refine_ls_R_factor_gt 0.0530
_refine_ls_shift/su_max 0.001
_refine_ls_shift/su_mean 0.000
_refine_ls_structure_factor_coef Fsqd
_refine_ls_weighting_details 'calc w=1/[\s^2^(Fo^2^)+(0.0501P)^2^+2.0526P] where P=(Fo^2^+2Fc^2^)/3'
_refine_ls_weighting_scheme calc
_refine_ls_wR_factor_gt 0.1137
_refine_ls_wR_factor_ref 0.1312
_reflns_number_gt 2808
_reflns_number_total 4236
_reflns_threshold_expression >2sigma(I)
_cod_data_source_file ic801883e_si_001_4.cif
_cod_data_source_block 4DMAP
_cod_original_cell_volume 1920.7(7)
_cod_original_sg_symbol_H-M 'P 21/n'
_cod_database_code 4301467

loop_
_symmetry_equiv_pos_as_xyz
'x, y, z'
'-x+1/2, y+1/2, -z+1/2'
'-x, -y, -z'
'x-1/2, -y-1/2, z-1/2'

loop_
_atom_site_label
_atom_site_type_symbol
_atom_site_fract_x
_atom_site_fract_y
_atom_site_fract_z
_atom_site_U_iso_or_equiv
_atom_site_adp_type
_atom_site_occupancy
_atom_site_symmetry_multiplicity
_atom_site_calc_flag
_atom_site_refinement_flags
_atom_site_disorder_assembly
_atom_site_disorder_group
Se1 Se 0.80554(6) 0.66390(5) 0.097278(12) 0.03742(16) Uani 1 1 d . . .
S1 S 0.35975(15) 0.06662(19) 0.14765(4) 0.0502(3) Uani 1 1 d . . .
N1 N 0.6115(5) 0.6047(5) 0.06647(11) 0.0391(8) Uani 1 1 d . . .
N2 N 0.6760(5) 0.6037(4) 0.14409(11) 0.0394(9) Uani 1 1 d . . .
N4 N 1.2052(4) 0.8360(4) -0.05691(11) 0.0378(8) Uani 1 1 d . . .
N3 N 0.9192(4) 0.7157(4) 0.03986(10) 0.0339(8) Uani 1 1 d . . .
C31 C 1.0838(5) 0.7686(6) 0.04548(13) 0.0380(10) Uani 1 1 d . . .
H31A H 1.1342 0.7800 0.0726 0.046 Uiso 1 1 calc R . .
C34 C 0.9394(5) 0.7411(5) -0.03157(12) 0.0339(9) Uani 1 1 d . . .
H34A H 0.8839 0.7315 -0.0583 0.041 Uiso 1 1 calc R . .
C2 C 0.5229(7) 0.5541(6) 0.13127(14) 0.0486(12) Uani 1 1 d . . .
H2A H 0.4393 0.5192 0.1489 0.058 Uiso 1 1 calc R . .
C35 C 0.8512(5) 0.7020(5) 0.00103(12) 0.0346(9) Uani 1 1 d . . .
H35A H 0.7353 0.6628 -0.0039 0.041 Uiso 1 1 calc R . .
C33 C 1.1127(5) 0.7959(5) -0.02568(13) 0.0323(9) Uani 1 1 d . . .
C32 C 1.1832(5) 0.8071(5) 0.01523(13) 0.0388(10) Uani 1 1 d . . .
H32A H 1.2999 0.8414 0.0214 0.047 Uiso 1 1 calc R . .
C21 C 0.2668(7) 0.1019(8) 0.19487(15) 0.0566(13) Uani 1 1 d . . .
C1 C 0.4904(6) 0.5562(6) 0.08825(14) 0.0463(11) Uani 1 1 d . . .
H1B H 0.3808 0.5224 0.0757 0.056 Uiso 1 1 calc R . .
F3 F 0.0976(4) 0.1070(4) 0.18984(10) 0.0734(9) Uani 1 1 d . . .
C37 C 1.1258(6) 0.8392(5) -0.09847(13) 0.0396(10) Uani 1 1 d . . .
H37A H 1.0794 0.7204 -0.1058 0.059 Uiso 1 1 calc R . .
H37B H 1.2121 0.8721 -0.1168 0.059 Uiso 1 1 calc R . .
H37C H 1.0323 0.9273 -0.1008 0.059 Uiso 1 1 calc R . .
O3 O 0.2981(4) 0.2170(5) 0.12374(11) 0.0638(10) Uani 1 1 d . . .
O2 O 0.2888(5) -0.1023(5) 0.13396(11) 0.0729(11) Uani 1 1 d . . .
F2 F 0.3110(5) -0.0268(6) 0.22133(10) 0.1028(13) Uani 1 1 d . . .
C36 C 1.3835(5) 0.8921(6) -0.04988(15) 0.0473(12) Uani 1 1 d . . .
H36A H 1.3898 1.0056 -0.0349 0.071 Uiso 1 1 calc R . .
H36B H 1.4315 0.9083 -0.0760 0.071 Uiso 1 1 calc R . .
H36C H 1.4495 0.8005 -0.0340 0.071 Uiso 1 1 calc R . .
O1 O 0.5401(4) 0.0685(7) 0.15947(12) 0.0947(15) Uani 1 1 d . . .
C11 C 0.7519(7) 0.6071(6) 0.18719(14) 0.0504(13) Uani 1 1 d . . .
F1 F 0.3179(5) 0.2577(6) 0.21156(12) 0.1132(14) Uani 1 1 d . . .
C14 C 0.8585(9) 0.4378(7) 0.19344(16) 0.082(2) Uani 1 1 d . . .
H14A H 0.7842 0.3330 0.1882 0.124 Uiso 1 1 calc R . .
H14B H 0.9114 0.4337 0.2214 0.124 Uiso 1 1 calc R . .
H14C H 0.9487 0.4375 0.1747 0.124 Uiso 1 1 calc R . .
C13 C 0.8631(7) 0.7725(7) 0.19245(15) 0.0620(15) Uani 1 1 d . . .
H13A H 0.9505 0.7695 0.1730 0.093 Uiso 1 1 calc R . .
H13B H 0.9198 0.7758 0.2201 0.093 Uiso 1 1 calc R . .
H13C H 0.7913 0.8794 0.1876 0.093 Uiso 1 1 calc R . .
C12 C 0.6098(9) 0.6129(8) 0.21581(18) 0.083(2) Uani 1 1 d . . .
H12A H 0.5365 0.7176 0.2095 0.124 Uiso 1 1 calc R . .
H12B H 0.6613 0.6211 0.2439 0.124 Uiso 1 1 calc R . .
H12C H 0.5403 0.5037 0.2125 0.124 Uiso 1 1 calc R . .

loop_
_atom_site_aniso_label
_atom_site_aniso_U_11
_atom_site_aniso_U_22
_atom_site_aniso_U_33
_atom_site_aniso_U_23
_atom_site_aniso_U_13
_atom_site_aniso_U_12
Se1 0.0499(3) 0.0304(2) 0.0312(2) 0.00076(19) 0.00023(17) 0.00118(19)
S1 0.0383(7) 0.0759(9) 0.0367(7) 0.0007(6) 0.0044(5) 0.0025(6)
N1 0.042(2) 0.0374(19) 0.038(2) 0.0033(16) 0.0036(16) 0.0040(16)
N2 0.060(3) 0.0257(17) 0.033(2) 0.0017(15) 0.0058(17) 0.0012(17)
N4 0.035(2) 0.0398(19) 0.039(2) -0.0026(17) 0.0038(15) -0.0009(16)
N3 0.040(2) 0.0326(18) 0.0292(19) -0.0030(14) 0.0020(15) 0.0006(15)
C31 0.040(3) 0.037(2) 0.036(2) -0.0043(19) -0.0025(19) 0.0038(19)
C34 0.036(2) 0.031(2) 0.034(2) -0.0025(18) -0.0026(17) 0.0033(18)
C2 0.067(3) 0.037(3) 0.043(3) 0.004(2) 0.014(2) -0.001(2)
C35 0.035(2) 0.033(2) 0.035(2) 0.0011(18) 0.0006(18) 0.0015(17)
C33 0.032(2) 0.027(2) 0.038(2) -0.0047(17) 0.0024(17) 0.0047(16)
C32 0.033(2) 0.039(2) 0.043(3) -0.0031(19) -0.0025(19) 0.0028(18)
C21 0.051(3) 0.076(4) 0.042(3) -0.005(3) 0.003(2) -0.008(3)
C1 0.047(3) 0.051(3) 0.040(3) 0.001(2) 0.001(2) -0.001(2)
F3 0.0497(19) 0.083(2) 0.092(2) -0.0011(19) 0.0319(16) 0.0026(15)
C37 0.047(3) 0.035(2) 0.038(2) -0.001(2) 0.0057(19) 0.000(2)
O3 0.061(2) 0.071(2) 0.058(2) 0.0164(19) -0.0053(17) -0.0120(18)
O2 0.100(3) 0.062(2) 0.055(2) -0.0148(19) -0.002(2) 0.010(2)
F2 0.100(3) 0.162(4) 0.048(2) 0.039(2) 0.0119(18) 0.020(3)
C36 0.030(2) 0.058(3) 0.054(3) -0.001(2) 0.008(2) -0.003(2)
O1 0.026(2) 0.181(5) 0.079(3) 0.022(3) 0.0106(18) 0.008(2)
C11 0.091(4) 0.031(2) 0.029(3) 0.0004(19) 0.002(2) 0.000(2)
F1 0.131(3) 0.129(3) 0.083(3) -0.058(3) 0.025(2) -0.048(3)
C14 0.151(6) 0.049(3) 0.040(3) -0.001(2) -0.030(3) 0.022(3)
C13 0.096(4) 0.051(3) 0.037(3) 0.000(2) -0.006(3) -0.015(3)
C12 0.133(6) 0.075(4) 0.045(3) -0.005(3) 0.030(3) -0.023(4)

loop_
_atom_type_symbol
_atom_type_description
_atom_type_scat_dispersion_real
_atom_type_scat_dispersion_imag
_atom_type_scat_source
C C .0033 .0016 'International Tables Vol C Tables 4.2.6.8 and 6.1.1.4'
H H .0000 .0000 'International Tables Vol C Tables 4.2.6.8 and 6.1.1.4'
N N .0061 .0033 'International Tables Vol C Tables 4.2.6.8 and 6.1.1.4'
O O .0106 .0060 'International Tables Vol C Tables 4.2.6.8 and 6.1.1.4'
F F .0171 .0103 'International Tables Vol C Tables 4.2.6.8 and 6.1.1.4'
S S .1246 .1234 'International Tables Vol C Tables 4.2.6.8 and 6.1.1.4'
Se Se -.0929 2.2259 'International Tables Vol C Tables 4.2.6.8 and 6.1.1.4'

loop_
_geom_angle_atom_site_label_1
_geom_angle_atom_site_label_2
_geom_angle_atom_site_label_3
_geom_angle
_geom_angle_site_symmetry_1
_geom_angle_site_symmetry_3
_geom_angle_publ_flag
N1 Se1 N2 85.63(16) . . ?
N1 Se1 N3 86.52(14) . . ?
N2 Se1 N3 172.07(14) . . ?
O1 S1 O3 114.6(3) . . ?
O1 S1 O2 116.0(3) . . ?
O3 S1 O2 114.5(2) . . ?
O1 S1 C21 103.1(2) . . ?
O3 S1 C21 102.9(3) . . ?
O2 S1 C21 103.2(2) . . ?
C1 N1 Se1 111.9(3) . . ?
C2 N2 C11 126.5(4) . . ?
C2 N2 Se1 109.5(3) . . ?
C11 N2 Se1 123.9(3) . . ?
C33 N4 C36 121.0(4) . . ?
C33 N4 C37 121.1(3) . . ?
C36 N4 C37 117.7(4) . . ?
C31 N3 C35 116.3(4) . . ?
C31 N3 Se1 112.9(3) . . ?
C35 N3 Se1 130.8(3) . . ?
N3 C31 C32 124.6(4) . . ?
N3 C31 H31A 117.7 . . ?
C32 C31 H31A 117.7 . . ?
C35 C34 C33 120.1(4) . . ?
C35 C34 H34A 120.0 . . ?
C33 C34 H34A 120.0 . . ?
N2 C2 C1 113.7(4) . . ?
N2 C2 H2A 123.2 . . ?
C1 C2 H2A 123.2 . . ?
N3 C35 C34 123.7(4) . . ?
N3 C35 H35A 118.2 . . ?
C34 C35 H35A 118.2 . . ?
N4 C33 C34 122.3(4) . . ?
N4 C33 C32 122.1(4) . . ?
C34 C33 C32 115.6(4) . . ?
C31 C32 C33 119.8(4) . . ?
C31 C32 H32A 120.1 . . ?
C33 C32 H32A 120.1 . . ?
F3 C21 F2 107.6(4) . . ?
F3 C21 F1 106.6(5) . . ?
F2 C21 F1 108.0(4) . . ?
F3 C21 S1 112.0(3) . . ?
F2 C21 S1 111.5(4) . . ?
F1 C21 S1 111.0(4) . . ?
N1 C1 C2 119.3(4) . . ?
N1 C1 H1B 120.3 . . ?
C2 C1 H1B 120.3 . . ?
N4 C37 H37A 109.5 . . ?
N4 C37 H37B 109.5 . . ?
H37A C37 H37B 109.5 . . ?
N4 C37 H37C 109.5 . . ?
H37A C37 H37C 109.5 . . ?
H37B C37 H37C 109.5 . . ?
N4 C36 H36A 109.5 . . ?
N4 C36 H36B 109.5 . . ?
H36A C36 H36B 109.5 . . ?
N4 C36 H36C 109.5 . . ?
H36A C36 H36C 109.5 . . ?
H36B C36 H36C 109.5 . . ?
N2 C11 C13 107.3(4) . . ?
N2 C11 C14 106.3(4) . . ?
C13 C11 C14 111.3(5) . . ?
N2 C11 C12 110.3(4) . . ?
C13 C11 C12 110.4(4) . . ?
C14 C11 C12 111.1(5) . . ?
C11 C14 H14A 109.5 . . ?
C11 C14 H14B 109.5 . . ?
H14A C14 H14B 109.5 . . ?
C11 C14 H14C 109.5 . . ?
H14A C14 H14C 109.5 . . ?
H14B C14 H14C 109.5 . . ?
C11 C13 H13A 109.5 . . ?
C11 C13 H13B 109.5 . . ?
H13A C13 H13B 109.5 . . ?
C11 C13 H13C 109.5 . . ?
H13A C13 H13C 109.5 . . ?
H13B C13 H13C 109.5 . . ?
C11 C12 H12A 109.5 . . ?
C11 C12 H12B 109.5 . . ?
H12A C12 H12B 109.5 . . ?
C11 C12 H12C 109.5 . . ?
H12A C12 H12C 109.5 . . ?
H12B C12 H12C 109.5 . . ?

loop_
_geom_bond_atom_site_label_1
_geom_bond_atom_site_label_2
_geom_bond_distance
_geom_bond_site_symmetry_2
_geom_bond_publ_flag
Se1 N1 1.801(4) . ?
Se1 N2 1.979(4) . ?
Se1 N3 2.205(3) . ?
S1 O1 1.425(4) . ?
S1 O3 1.431(4) . ?
S1 O2 1.434(4) . ?
S1 C21 1.802(5) . ?
N1 C1 1.292(5) . ?
N2 C2 1.285(6) . ?
N2 C11 1.494(6) . ?
N4 C33 1.348(5) . ?
N4 C36 1.451(5) . ?
N4 C37 1.456(5) . ?
N3 C31 1.341(5) . ?
N3 C35 1.348(5) . ?
C31 C32 1.353(6) . ?
C31 H31A 0.9500 . ?
C34 C35 1.364(6) . ?
C34 C33 1.410(6) . ?
C34 H34A 0.9500 . ?
C2 C1 1.423(6) . ?
C2 H2A 0.9500 . ?
C35 H35A 0.9500 . ?
C33 C32 1.416(6) . ?
C32 H32A 0.9500 . ?
C21 F3 1.316(5) . ?
C21 F2 1.324(6) . ?
C21 F1 1.333(6) . ?
C1 H1B 0.9500 . ?
C37 H37A 0.9800 . ?
C37 H37B 0.9800 . ?
C37 H37C 0.9800 . ?
C36 H36A 0.9800 . ?
C36 H36B 0.9800 . ?
C36 H36C 0.9800 . ?
C11 C13 1.510(7) . ?
C11 C14 1.516(7) . ?
C11 C12 1.524(7) . ?
C14 H14A 0.9800 . ?
C14 H14B 0.9800 . ?
C14 H14C 0.9800 . ?
C13 H13A 0.9800 . ?
C13 H13B 0.9800 . ?
C13 H13C 0.9800 . ?
C12 H12A 0.9800 . ?
C12 H12B 0.9800 . ?
C12 H12C 0.9800 . ?

loop_
_geom_torsion_atom_site_label_1
_geom_torsion_atom_site_label_2
_geom_torsion_atom_site_label_3
_geom_torsion_atom_site_label_4
_geom_torsion
_geom_torsion_site_symmetry_1
_geom_torsion_site_symmetry_2
_geom_torsion_site_symmetry_3
_geom_torsion_site_symmetry_4
_geom_torsion_publ_flag
N2 Se1 N1 C1 0.4(3) . . . . ?
N3 Se1 N1 C1 179.3(3) . . . . ?
N1 Se1 N2 C2 -0.2(3) . . . . ?
N3 Se1 N2 C2 -8.3(11) . . . . ?
N1 Se1 N2 C11 176.6(3) . . . . ?
N3 Se1 N2 C11 168.6(8) . . . . ?
N1 Se1 N3 C31 -179.4(3) . . . . ?
N2 Se1 N3 C31 -171.3(8) . . . . ?
N1 Se1 N3 C35 0.3(4) . . . . ?
N2 Se1 N3 C35 8.3(11) . . . . ?
C35 N3 C31 C32 -0.4(6) . . . . ?
Se1 N3 C31 C32 179.3(3) . . . . ?
C11 N2 C2 C1 -176.7(4) . . . . ?
Se1 N2 C2 C1 0.0(5) . . . . ?
C31 N3 C35 C34 -1.0(6) . . . . ?
Se1 N3 C35 C34 179.4(3) . . . . ?
C33 C34 C35 N3 1.4(6) . . . . ?
C36 N4 C33 C34 180.0(4) . . . . ?
C37 N4 C33 C34 5.3(6) . . . . ?
C36 N4 C33 C32 0.3(6) . . . . ?
C37 N4 C33 C32 -174.4(4) . . . . ?
C35 C34 C33 N4 180.0(4) . . . . ?
C35 C34 C33 C32 -0.3(5) . . . . ?
N3 C31 C32 C33 1.4(6) . . . . ?
N4 C33 C32 C31 178.7(4) . . . . ?
C34 C33 C32 C31 -0.9(6) . . . . ?
O1 S1 C21 F3 179.0(4) . . . . ?
O3 S1 C21 F3 59.5(4) . . . . ?
O2 S1 C21 F3 -59.9(4) . . . . ?
O1 S1 C21 F2 -60.4(4) . . . . ?
O3 S1 C21 F2 -179.9(4) . . . . ?
O2 S1 C21 F2 60.7(4) . . . . ?
O1 S1 C21 F1 60.1(5) . . . . ?
O3 S1 C21 F1 -59.4(4) . . . . ?
O2 S1 C21 F1 -178.8(4) . . . . ?
Se1 N1 C1 C2 -0.5(5) . . . . ?
N2 C2 C1 N1 0.3(6) . . . . ?
C2 N2 C11 C13 -141.9(5) . . . . ?
Se1 N2 C11 C13 41.8(5) . . . . ?
C2 N2 C11 C14 98.9(6) . . . . ?
Se1 N2 C11 C14 -77.4(5) . . . . ?
C2 N2 C11 C12 -21.6(6) . . . . ?
Se1 N2 C11 C12 162.0(3) . . . . ?
